data_7229444
loop_
_publ_author_name
'Rademeyer, Melanie'
'van der Westhuizen, Belinda'

_publ_section_title
;
 Salts of 4-aminobutyric acid and 6-aminohexanoic acid behaving as
 molecular Velcro
;
_journal_name_full CrystEngComm
_journal_paper_doi 10.1039/C7CE01597F
_journal_year 2017
_chemical_formula_moiety 'C6 H14 N O2, Br, 0.5(H2 O)'
_chemical_formula_sum 'C6 H15 Br N O2.5'
_chemical_formula_weight 221.60
_chemical_name_systematic
;
 ?
;
_space_group_crystal_system monoclinic
_space_group_IT_number 15
_space_group_name_Hall '-C 2yc'
_space_group_name_H-M_alt 'C 1 2/c 1'
_symmetry_space_group_name_Hall '-C 2yc'
_symmetry_space_group_name_H-M 'C 1 2/c 1'
_atom_sites_solution_hydrogens difmap
_audit_creation_method SHELXL-2013
_audit_update_record
;
2017-08-31 deposited with the CCDC.
2017-10-31 downloaded from the CCDC.
;
_cell_angle_alpha 90
_cell_angle_beta 92.194(2)
_cell_angle_gamma 90
_cell_formula_units_Z 8
_cell_length_a 29.6835(16)
_cell_length_b 4.9623(3)
_cell_length_c 12.5219(6)
_cell_measurement_reflns_used 9932
_cell_measurement_temperature 150(2)
_cell_measurement_theta_max 27.14
_cell_measurement_theta_min 2.75
_cell_volume 1843.10(17)
_computing_cell_refinement 'Bruker SAINT'
_computing_data_collection 'Bruker APEX2'
_computing_data_reduction 'Bruker SAINT'
_computing_molecular_graphics 'Bruker SHELXTL'
_computing_publication_material 'Bruker SHELXTL'
_computing_structure_refinement 'SHELXL-2014 (Sheldrick 2014)'
_computing_structure_solution 'SHELXS-97 (Sheldrick 2008)'
_diffrn_ambient_temperature 150(2)
_diffrn_measured_fraction_theta_full 0.999
_diffrn_measured_fraction_theta_max 0.997
_diffrn_measurement_device_type 'Bruker APEX-II CCD'
_diffrn_measurement_method '\f and \w scans'
_diffrn_radiation_type MoK\a
_diffrn_radiation_wavelength 0.71073
_diffrn_reflns_av_R_equivalents 0.0447
_diffrn_reflns_av_unetI/netI 0.0203
_diffrn_reflns_Laue_measured_fraction_full 0.999
_diffrn_reflns_Laue_measured_fraction_max 0.997
_diffrn_reflns_limit_h_max 38
_diffrn_reflns_limit_h_min -38
_diffrn_reflns_limit_k_max 6
_diffrn_reflns_limit_k_min -6
_diffrn_reflns_limit_l_max 16
_diffrn_reflns_limit_l_min -16
_diffrn_reflns_number 25382
_diffrn_reflns_point_group_measured_fraction_full 0.999
_diffrn_reflns_point_group_measured_fraction_max 0.997
_diffrn_reflns_theta_full 25.000
_diffrn_reflns_theta_max 27.157
_diffrn_reflns_theta_min 2.747
_exptl_absorpt_coefficient_mu 4.418
_exptl_absorpt_correction_T_max 0.6467
_exptl_absorpt_correction_T_min 0.3790
_exptl_absorpt_correction_type multi-scan
_exptl_absorpt_process_details 'SADABS (Bruker, 2015)'
_exptl_crystal_colour colourless
_exptl_crystal_density_diffrn 1.594
_exptl_crystal_description block
_exptl_crystal_F_000 904
_exptl_crystal_size_max 0.412
_exptl_crystal_size_mid 0.272
_exptl_crystal_size_min 0.128
_refine_diff_density_max 0.283
_refine_diff_density_min -0.226
_refine_diff_density_rms 0.052
_refine_ls_extinction_coef 0.00240(15)
_refine_ls_extinction_expression Fc^*^=kFc[1+0.001xFc^2^\l^3^/sin(2\q)]^-1/4^
_refine_ls_extinction_method SHELXL
_refine_ls_goodness_of_fit_ref 1.066
_refine_ls_hydrogen_treatment refxyz
_refine_ls_matrix_type full
_refine_ls_number_parameters 155
_refine_ls_number_reflns 2047
_refine_ls_number_restraints 0
_refine_ls_restrained_S_all 1.066
_refine_ls_R_factor_all 0.0212
_refine_ls_R_factor_gt 0.0166
_refine_ls_shift/su_max 0.001
_refine_ls_shift/su_mean 0.000
_refine_ls_structure_factor_coef Fsqd
_refine_ls_weighting_details
;
 w=1/[\s^2^(Fo^2^)+(0.0153P)^2^+1.7059P]
 where P=(Fo^2^+2Fc^2^)/3
;
_refine_ls_weighting_scheme calc
_refine_ls_wR_factor_gt 0.0389
_refine_ls_wR_factor_ref 0.0407
_reflns_Friedel_coverage 0.000
_reflns_number_gt 1835
_reflns_number_total 2047
_reflns_threshold_expression 'I > 2\s(I)'
_cod_data_source_file c7ce01597f2.cif
_cod_data_source_block shelxl_CCDC4
_cod_depositor_comments
;

2018-03-15
Z value and formula fixed to values more according to usual
chemical conventions.                 miguel
;
_cod_original_formula_sum 'C12 H30 Br2 N2 O5'
_cod_original_formula_weight 442.20
_cod_original_formula_moiety ' 2(C6 H14 N O2), 2(Br), H2 O'
_cod_original_formula_units_Z 4
_cod_database_code 7229444
_shelx_space_group_comment
;
The symmetry employed for this shelxl refinement is uniquely defined
by the following loop, which should always be used as a source of
symmetry information in preference to the above space-group names.
They are only intended as comments.
;
_shelxl_version_number 2013-2

loop_
_space_group_symop_operation_xyz
'x, y, z'
'-x, y, -z+1/2'
'x+1/2, y+1/2, z'
'-x+1/2, y+1/2, -z+1/2'
'-x, -y, -z'
'x, -y, z-1/2'
'-x+1/2, -y+1/2, -z'
'x+1/2, -y+1/2, z-1/2'

loop_
_atom_site_label
_atom_site_type_symbol
_atom_site_fract_x
_atom_site_fract_y
_atom_site_fract_z
_atom_site_U_iso_or_equiv
_atom_site_adp_type
_atom_site_occupancy
_atom_site_site_symmetry_order
_atom_site_calc_flag
_atom_site_refinement_flags_posn
_atom_site_refinement_flags_adp
_atom_site_refinement_flags_occupancy
H1B H 0.5348(7) 0.259(4) 0.0699(16) 0.038(6) Uiso 1 1 d . . .
H1C H 0.5540(7) 0.526(4) 0.0512(16) 0.030(5) Uiso 1 1 d . . .
H1A H 0.5340(7) 0.467(4) 0.1521(15) 0.027(5) Uiso 1 1 d . . .
H6B H 0.6104(6) 0.219(3) 0.0898(13) 0.017(4) Uiso 1 1 d . . .
H6A H 0.5877(6) 0.161(3) 0.1997(14) 0.019(4) Uiso 1 1 d . . .
H2B H 0.6488(6) 0.837(3) 0.3918(13) 0.015(4) Uiso 1 1 d . . .
H5A H 0.6026(6) 0.612(3) 0.2545(14) 0.020(4) Uiso 1 1 d . . .
H5B H 0.6268(6) 0.657(4) 0.1498(14) 0.024(5) Uiso 1 1 d . . .
H2A H 0.6752(6) 0.621(3) 0.4544(14) 0.020(4) Uiso 1 1 d . . .
H4B H 0.6809(6) 0.313(4) 0.1968(14) 0.024(5) Uiso 1 1 d . . .
H3A H 0.7249(6) 0.550(3) 0.3165(13) 0.020(4) Uiso 1 1 d . . .
H4A H 0.6579(6) 0.287(4) 0.3076(14) 0.022(4) Uiso 1 1 d . . .
H3B H 0.7005(6) 0.778(4) 0.2469(14) 0.022(4) Uiso 1 1 d . . .
Br1 Br 0.44393(2) 0.11835(3) 0.08293(2) 0.01976(7) Uani 1 1 d . . .
O1 O 0.69425(4) 1.0997(2) 0.52933(9) 0.0209(2) Uani 1 1 d . . .
O2 O 0.74714(4) 1.0134(2) 0.41197(8) 0.0206(2) Uani 1 1 d . . .
C1 C 0.71023(5) 0.9678(3) 0.44719(11) 0.0148(3) Uani 1 1 d . . .
C2 C 0.67854(5) 0.7581(3) 0.40134(12) 0.0153(3) Uani 1 1 d . . .
C3 C 0.69586(5) 0.6324(3) 0.29992(12) 0.0175(3) Uani 1 1 d . . .
C4 C 0.66479(5) 0.4167(3) 0.25127(12) 0.0177(3) Uani 1 1 d . . .
C5 C 0.62093(5) 0.5261(3) 0.20030(12) 0.0166(3) Uani 1 1 d . . .
C6 C 0.59446(5) 0.2987(3) 0.14714(12) 0.0165(3) Uani 1 1 d . . .
N1 N 0.55025(5) 0.3963(3) 0.10107(11) 0.0195(3) Uani 1 1 d . . .
O3 O 0.5000 0.7123(4) 0.2500 0.0253(4) Uani 1 2 d S T P
H1 H 0.7117(7) 1.201(4) 0.5457(16) 0.030 Uiso 1 1 d . U .
H3C H 0.5144(7) 0.814(4) 0.2883(15) 0.030 Uiso 1 1 d . U .

loop_
_atom_site_aniso_label
_atom_site_aniso_U_11
_atom_site_aniso_U_22
_atom_site_aniso_U_33
_atom_site_aniso_U_23
_atom_site_aniso_U_13
_atom_site_aniso_U_12
Br1 0.01849(9) 0.02226(10) 0.01848(9) -0.00085(6) -0.00017(6) -0.00261(6)
O1 0.0173(5) 0.0251(6) 0.0206(5) -0.0088(4) 0.0031(4) -0.0046(4)
O2 0.0162(5) 0.0249(6) 0.0209(5) -0.0060(5) 0.0026(4) -0.0042(5)
C1 0.0153(7) 0.0160(7) 0.0129(7) 0.0012(5) -0.0030(5) 0.0025(6)
C2 0.0127(7) 0.0169(7) 0.0161(7) 0.0016(6) -0.0012(5) -0.0007(6)
C3 0.0129(7) 0.0209(7) 0.0186(7) -0.0041(6) -0.0003(6) -0.0012(6)
C4 0.0157(7) 0.0168(7) 0.0204(7) -0.0036(6) -0.0023(6) 0.0002(6)
C5 0.0169(7) 0.0148(7) 0.0178(7) 0.0000(6) -0.0013(6) -0.0022(6)
C6 0.0165(7) 0.0180(7) 0.0149(7) -0.0006(6) -0.0016(6) -0.0014(6)
N1 0.0167(6) 0.0219(7) 0.0195(6) -0.0007(6) -0.0039(5) -0.0046(6)
O3 0.0220(9) 0.0263(9) 0.0270(9) 0.000 -0.0057(7) 0.000

loop_
_atom_type_symbol
_atom_type_description
_atom_type_scat_dispersion_real
_atom_type_scat_dispersion_imag
_atom_type_scat_source
C C 0.0033 0.0016 'International Tables Vol C Tables 4.2.6.8 and 6.1.1.4'
H H 0.0000 0.0000 'International Tables Vol C Tables 4.2.6.8 and 6.1.1.4'
N N 0.0061 0.0033 'International Tables Vol C Tables 4.2.6.8 and 6.1.1.4'
O O 0.0106 0.0060 'International Tables Vol C Tables 4.2.6.8 and 6.1.1.4'
Br Br -0.2901 2.4595 'International Tables Vol C Tables 4.2.6.8 and 6.1.1.4'

loop_
_geom_angle_atom_site_label_1
_geom_angle_atom_site_label_2
_geom_angle_atom_site_label_3
_geom_angle
C1 O1 H1 106.5(16)
O2 C1 O1 122.96(13)
O2 C1 C2 123.32(13)
O1 C1 C2 113.72(13)
C1 C2 C3 112.11(12)
C1 C2 H2B 108.7(10)
C3 C2 H2B 113.5(10)
C1 C2 H2A 107.9(10)
C3 C2 H2A 109.5(10)
H2B C2 H2A 104.8(14)
C2 C3 C4 113.75(13)
C2 C3 H3A 108.7(10)
C4 C3 H3A 108.0(10)
C2 C3 H3B 108.6(10)
C4 C3 H3B 109.9(10)
H3A C3 H3B 107.7(14)
C3 C4 C5 114.23(12)
C3 C4 H4B 109.8(11)
C5 C4 H4B 108.8(11)
C3 C4 H4A 108.2(10)
C5 C4 H4A 109.6(10)
H4B C4 H4A 105.9(14)
C6 C5 C4 109.79(12)
C6 C5 H5A 109.4(10)
C4 C5 H5A 110.6(10)
C6 C5 H5B 109.4(11)
C4 C5 H5B 110.7(11)
H5A C5 H5B 106.9(14)
N1 C6 C5 111.19(13)
N1 C6 H6B 107.2(10)
C5 C6 H6B 111.9(10)
N1 C6 H6A 106.7(11)
C5 C6 H6A 110.0(10)
H6B C6 H6A 109.7(14)
C6 N1 H1B 110.4(13)
C6 N1 H1C 111.5(12)
H1B N1 H1C 108.1(17)
C6 N1 H1A 110.1(12)
H1B N1 H1A 109.2(18)
H1C N1 H1A 107.5(17)

loop_
_geom_bond_atom_site_label_1
_geom_bond_atom_site_label_2
_geom_bond_distance
O1 C1 1.3222(18)
O1 H1 0.75(2)
O2 C1 1.2180(18)
C1 C2 1.502(2)
C2 C3 1.522(2)
C2 H2B 0.968(17)
C2 H2A 0.959(17)
C3 C4 1.524(2)
C3 H3A 0.971(18)
C3 H3B 0.993(18)
C4 C5 1.528(2)
C4 H4B 0.991(18)
C4 H4A 0.982(18)
C5 C6 1.515(2)
C5 H5A 0.983(18)
C5 H5B 0.929(18)
C6 N1 1.4936(19)
C6 H6B 0.961(17)
C6 H6A 0.974(18)
N1 H1B 0.90(2)
N1 H1C 0.91(2)
N1 H1A 0.89(2)
O3 H3C 0.808(19)

loop_
_geom_hbond_atom_site_label_D
_geom_hbond_atom_site_label_H
_geom_hbond_atom_site_label_A
_geom_hbond_distance_DH
_geom_hbond_distance_HA
_geom_hbond_distance_DA
_geom_hbond_angle_DHA
_geom_hbond_site_symmetry_A
N1 H1A Br1 0.89(2) 3.274(19) 3.4437(14) 93.5(13) .
N1 H1C Br1 0.91(2) 2.44(2) 3.3422(14) 174.3(17) 5_665
N1 H1A O3 0.89(2) 2.02(2) 2.8939(18) 166.2(18) .
C6 H6B Br1 0.961(17) 3.132(17) 3.6918(15) 118.7(12) 5_655
C6 H6A Br1 0.974(18) 2.921(18) 3.7174(15) 139.7(12) 2_655
C2 H2B Br1 0.968(17) 3.114(17) 4.0626(15) 166.9(13) 2_665
O1 H1 O2 0.75(2) 1.93(2) 2.6749(15) 175(2) 7_676
O3 H3C Br1 0.808(19) 2.501(19) 3.3076(11) 176(2) 2_665
N1 H1A Br1 0.89(2) 3.274(19) 3.4437(14) 93.5(13) .
N1 H1C Br1 0.91(2) 2.44(2) 3.3422(14) 174.3(17) 5_665
N1 H1A O3 0.89(2) 2.02(2) 2.8939(18) 166.2(18) .
C6 H6B Br1 0.961(17) 3.132(17) 3.6918(15) 118.7(12) 5_655
C6 H6A Br1 0.974(18) 2.921(18) 3.7174(15) 139.7(12) 2_655
C2 H2B Br1 0.968(17) 3.114(17) 4.0626(15) 166.9(13) 2_665
O1 H1 O2 0.75(2) 1.93(2) 2.6749(15) 175(2) 7_676
O3 H3C Br1 0.808(19) 2.501(19) 3.3076(11) 176(2) 2_665

loop_
_geom_torsion_atom_site_label_1
_geom_torsion_atom_site_label_2
_geom_torsion_atom_site_label_3
_geom_torsion_atom_site_label_4
_geom_torsion
O2 C1 C2 C3 -5.9(2)
O1 C1 C2 C3 173.78(12)
C1 C2 C3 C4 179.55(12)
C2 C3 C4 C5 70.99(18)
C3 C4 C5 C6 175.58(13)
C4 C5 C6 N1 177.19(12)
